data_4329501
loop_
_publ_author_name
'Sheng-Ping Guo'
'Tae-Soo You'
'Ya-Ho Jung'
'Svilen Bobev'

_publ_section_title
;
 Synthesis, Crystal Chemistry, and Magnetic Properties of RE7Li8Ge10 and
 RE11Li12Ge16 (RE= La-Nd, Sm): New Members of the [REGe2]n[RELi2Ge]m
 Homologous Series
;
_journal_name_full 'Inorganic Chemistry'
_journal_page_first 6821
_journal_page_last 6829
_journal_paper_doi 10.1021/ic300566x
_journal_volume 51
_journal_year 2012
_chemical_formula_moiety Sm7Li8Ge10
_chemical_formula_sum 'Ge10 Li8 Sm7'
_chemical_formula_weight 1833.87
_chemical_name_systematic
; 
 ? 
;
_space_group_IT_number 65
_symmetry_cell_setting orthorhombic
_symmetry_space_group_name_Hall '-C 2 2'
_symmetry_space_group_name_H-M 'C m m m'
_atom_sites_solution_primary direct
_atom_sites_solution_secondary difmap
_audit_creation_method SHELXL-97
_cell_angle_alpha 90.00
_cell_angle_beta 90.00
_cell_angle_gamma 90.00
_cell_formula_units_Z 2
_cell_length_a 6.8148(6)
_cell_length_b 33.041(3)
_cell_length_c 4.3693(4)
_cell_measurement_temperature 200(2)
_cell_measurement_theta_max 28.31
_cell_measurement_theta_min 2.47
_cell_volume 983.83(15)
_computing_cell_refinement 'Bruker SMART'
_computing_data_collection 'Bruker SMART'
_computing_data_reduction 'Bruker SAINT'
_computing_molecular_graphics 'Bruker SHELXTL'
_computing_publication_material 'Bruker SHELXTL'
_computing_structure_refinement 'SHELXL-97 (Sheldrick, 1997)'
_computing_structure_solution 'SHELXS-97 (Sheldrick, 1990)'
_diffrn_ambient_temperature 200(2)
_diffrn_measured_fraction_theta_full 0.999
_diffrn_measured_fraction_theta_max 0.999
_diffrn_measurement_device_type 'CCD area detector'
_diffrn_measurement_method 'phi and omega scans'
_diffrn_radiation_monochromator graphite
_diffrn_radiation_source 'fine-focus sealed tube'
_diffrn_radiation_type MoK\a
_diffrn_radiation_wavelength 0.71073
_diffrn_reflns_av_R_equivalents 0.0364
_diffrn_reflns_av_sigmaI/netI 0.0213
_diffrn_reflns_limit_h_max 9
_diffrn_reflns_limit_h_min -9
_diffrn_reflns_limit_k_max 44
_diffrn_reflns_limit_k_min -44
_diffrn_reflns_limit_l_max 5
_diffrn_reflns_limit_l_min -5
_diffrn_reflns_number 6803
_diffrn_reflns_theta_full 28.31
_diffrn_reflns_theta_max 28.31
_diffrn_reflns_theta_min 2.47
_exptl_absorpt_coefficient_mu 35.498
_exptl_absorpt_correction_T_max 0.5520
_exptl_absorpt_correction_T_min 0.2246
_exptl_absorpt_correction_type multi-scan
_exptl_crystal_colour silver
_exptl_crystal_density_diffrn 6.191
_exptl_crystal_description irregular
_exptl_crystal_F_000 1556
_exptl_crystal_size_max 0.06
_exptl_crystal_size_mid 0.02
_exptl_crystal_size_min 0.02
_refine_diff_density_max 1.524
_refine_diff_density_min -0.875
_refine_diff_density_rms 0.215
_refine_ls_extinction_coef 0.00144(4)
_refine_ls_extinction_expression Fc^*^=kFc[1+0.001xFc^2^\l^3^/sin(2\q)]^-1/4^
_refine_ls_extinction_method SHELXL
_refine_ls_goodness_of_fit_ref 0.966
_refine_ls_matrix_type full
_refine_ls_number_parameters 41
_refine_ls_number_reflns 757
_refine_ls_number_restraints 0
_refine_ls_restrained_S_all 0.966
_refine_ls_R_factor_all 0.0221
_refine_ls_R_factor_gt 0.0161
_refine_ls_shift/su_max 0.001
_refine_ls_shift/su_mean 0.000
_refine_ls_structure_factor_coef Fsqd
_refine_ls_weighting_details 'calc w=1/[\s^2^(Fo^2^)+(0.0187P)^2^+0.0000P] where P=(Fo^2^+2Fc^2^)/3'
_refine_ls_weighting_scheme calc
_refine_ls_wR_factor_gt 0.0355
_refine_ls_wR_factor_ref 0.0365
_reflns_number_gt 630
_reflns_number_total 757
_reflns_threshold_expression >2sigma(I)
_cod_data_source_file ic300566x_si_002_5.cif
_cod_data_source_block V
_cod_original_cell_volume 983.83(16)
_cod_database_code 4329501

loop_
_symmetry_equiv_pos_as_xyz
'x, y, z'
'-x, -y, z'
'-x, y, -z'
'x, -y, -z'
'x+1/2, y+1/2, z'
'-x+1/2, -y+1/2, z'
'-x+1/2, y+1/2, -z'
'x+1/2, -y+1/2, -z'
'-x, -y, -z'
'x, y, -z'
'x, -y, z'
'-x, y, z'
'-x+1/2, -y+1/2, -z'
'x+1/2, y+1/2, -z'
'x+1/2, -y+1/2, z'
'-x+1/2, y+1/2, z'

loop_
_atom_site_label
_atom_site_type_symbol
_atom_site_fract_x
_atom_site_fract_y
_atom_site_fract_z
_atom_site_U_iso_or_equiv
_atom_site_adp_type
_atom_site_occupancy
_atom_site_symmetry_multiplicity
_atom_site_calc_flag
_atom_site_refinement_flags
Sm1 Sm 0.0000 0.161008(10) 0.5000 0.00878(11) Uani 1 4 d S
Sm2 Sm 0.0000 0.279197(10) 0.5000 0.00768(10) Uani 1 4 d S
Sm3 Sm 0.0000 0.442906(10) 0.0000 0.00872(10) Uani 1 4 d S
Sm4 Sm 0.0000 0.0000 0.0000 0.00791(12) Uani 1 8 d S
Ge1 Ge 0.18330(8) 0.215188(15) 0.0000 0.00879(13) Uani 1 2 d S
Ge2 Ge 0.0000 0.37348(2) 0.5000 0.00970(17) Uani 1 4 d S
Ge3 Ge 0.0000 0.09395(2) 0.0000 0.00961(17) Uani 1 4 d S
Ge4 Ge 0.31444(10) 0.0000 0.5000 0.00848(16) Uani 1 4 d S
Li1 Li 0.1913(12) 0.0750(2) 0.5000 0.0094(17) Uiso 1 2 d S
Li2 Li 0.3117(12) 0.1429(2) 0.0000 0.0138(18) Uiso 1 2 d S

loop_
_atom_site_aniso_label
_atom_site_aniso_U_11
_atom_site_aniso_U_22
_atom_site_aniso_U_33
_atom_site_aniso_U_23
_atom_site_aniso_U_13
_atom_site_aniso_U_12
Sm1 0.0101(2) 0.00722(19) 0.00896(18) 0.000 0.000 0.000
Sm2 0.0066(2) 0.00740(19) 0.00901(18) 0.000 0.000 0.000
Sm3 0.0100(2) 0.00712(19) 0.00907(18) 0.000 0.000 0.000
Sm4 0.0070(3) 0.0072(3) 0.0095(2) 0.000 0.000 0.000
Ge1 0.0081(3) 0.0074(3) 0.0108(3) 0.000 0.000 -0.00057(19)
Ge2 0.0118(4) 0.0077(4) 0.0096(3) 0.000 0.000 0.000
Ge3 0.0112(4) 0.0079(4) 0.0097(3) 0.000 0.000 0.000
Ge4 0.0073(4) 0.0082(4) 0.0099(3) 0.000 0.000 0.000

loop_
_atom_type_symbol
_atom_type_description
_atom_type_scat_dispersion_real
_atom_type_scat_dispersion_imag
_atom_type_scat_source
Li Li -0.0003 0.0001 'International Tables Vol C Tables 4.2.6.8 and 6.1.1.4'
Ge Ge 0.1547 1.8001 'International Tables Vol C Tables 4.2.6.8 and 6.1.1.4'
Sm Sm -0.1638 3.4418 'International Tables Vol C Tables 4.2.6.8 and 6.1.1.4'

loop_
_geom_angle_atom_site_label_1
_geom_angle_atom_site_label_2
_geom_angle_atom_site_label_3
_geom_angle
_geom_angle_site_symmetry_1
_geom_angle_site_symmetry_3
Ge1 Sm1 Ge1 47.717(19) 1_556 3_556
Ge1 Sm1 Ge1 109.15(2) 1_556 3
Ge1 Sm1 Ge1 90.047(16) 3_556 3
Ge1 Sm1 Ge1 90.046(16) 1_556 .
Ge1 Sm1 Ge1 109.15(2) 3_556 .
Ge1 Sm1 Ge1 47.717(19) 3 .
Ge1 Sm1 Li2 152.36(15) 1_556 3
Ge1 Sm1 Li2 109.42(13) 3_556 3
Ge1 Sm1 Li2 48.48(14) 3 3
Ge1 Sm1 Li2 83.71(12) . 3
Ge1 Sm1 Li2 48.48(14) 1_556 1_556
Ge1 Sm1 Li2 83.71(12) 3_556 1_556
Ge1 Sm1 Li2 152.36(15) 3 1_556
Ge1 Sm1 Li2 109.42(13) . 1_556
Li2 Sm1 Li2 157.8(3) 3 1_556
Ge1 Sm1 Li2 83.71(12) 1_556 3_556
Ge1 Sm1 Li2 48.48(14) 3_556 3_556
Ge1 Sm1 Li2 109.42(13) 3 3_556
Ge1 Sm1 Li2 152.36(15) . 3_556
Li2 Sm1 Li2 89.4(2) 3 3_556
Li2 Sm1 Li2 86.3(2) 1_556 3_556
Ge1 Sm1 Li2 109.42(13) 1_556 .
Ge1 Sm1 Li2 152.36(15) 3_556 .
Ge1 Sm1 Li2 83.71(12) 3 .
Ge1 Sm1 Li2 48.48(14) . .
Li2 Sm1 Li2 86.3(2) 3 .
Li2 Sm1 Li2 89.4(2) 1_556 .
Li2 Sm1 Li2 157.8(3) 3_556 .
Ge1 Sm1 Ge3 85.187(13) 1_556 1_556
Ge1 Sm1 Ge3 85.187(13) 3_556 1_556
Ge1 Sm1 Ge3 155.425(11) 3 1_556
Ge1 Sm1 Ge3 155.425(11) . 1_556
Li2 Sm1 Ge3 110.92(13) 3 1_556
Li2 Sm1 Ge3 50.88(15) 1_556 1_556
Li2 Sm1 Ge3 50.88(14) 3_556 1_556
Li2 Sm1 Ge3 110.92(13) . 1_556
Ge1 Sm1 Ge3 155.425(11) 1_556 .
Ge1 Sm1 Ge3 155.425(11) 3_556 .
Ge1 Sm1 Ge3 85.187(13) 3 .
Ge1 Sm1 Ge3 85.187(12) . .
Li2 Sm1 Ge3 50.88(14) 3 .
Li2 Sm1 Ge3 110.92(13) 1_556 .
Li2 Sm1 Ge3 110.92(13) 3_556 .
Li2 Sm1 Ge3 50.88(14) . .
Ge3 Sm1 Ge3 89.19(2) 1_556 .
Ge1 Sm1 Li1 134.07(3) 1_556 3_556
Ge1 Sm1 Li1 110.99(10) 3_556 3_556
Ge1 Sm1 Li1 110.99(10) 3 3_556
Ge1 Sm1 Li1 134.07(3) . 3_556
Li2 Sm1 Li1 62.61(17) 3 3_556
Li2 Sm1 Li1 96.34(18) 1_556 3_556
Li2 Sm1 Li1 62.61(17) 3_556 3_556
Li2 Sm1 Li1 96.34(18) . 3_556
Ge3 Sm1 Li1 49.67(6) 1_556 3_556
Ge3 Sm1 Li1 49.67(6) . 3_556
Ge1 Sm1 Li1 110.99(10) 1_556 .
Ge1 Sm1 Li1 134.07(3) 3_556 .
Ge1 Sm1 Li1 134.07(3) 3 .
Ge1 Sm1 Li1 110.99(10) . .
Li2 Sm1 Li1 96.34(18) 3 .
Li2 Sm1 Li1 62.61(17) 1_556 .
Li2 Sm1 Li1 96.34(18) 3_556 .
Li2 Sm1 Li1 62.61(17) . .
Ge3 Sm1 Li1 49.67(6) 1_556 .
Ge3 Sm1 Li1 49.67(6) . .
Li1 Sm1 Li1 49.3(3) 3_556 .
Ge1 Sm2 Ge1 173.08(2) 13_556 15_455
Ge1 Sm2 Ge1 90.486(16) 13_556 13
Ge1 Sm2 Ge1 89.097(16) 15_455 13
Ge1 Sm2 Ge1 89.097(16) 13_556 15_456
Ge1 Sm2 Ge1 90.486(15) 15_455 15_456
Ge1 Sm2 Ge1 173.08(2) 13 15_456
Ge1 Sm2 Ge2 86.542(11) 13_556 .
Ge1 Sm2 Ge2 86.542(11) 15_455 .
Ge1 Sm2 Ge2 86.542(11) 13 .
Ge1 Sm2 Ge2 86.542(11) 15_456 .
Ge1 Sm2 Ge1 104.132(9) 13_556 .
Ge1 Sm2 Ge1 80.414(10) 15_455 .
Ge1 Sm2 Ge1 45.598(17) 13 .
Ge1 Sm2 Ge1 141.014(13) 15_456 .
Ge2 Sm2 Ge1 130.044(9) . .
Ge1 Sm2 Ge1 141.014(14) 13_556 3
Ge1 Sm2 Ge1 45.598(17) 15_455 3
Ge1 Sm2 Ge1 80.414(10) 13 3
Ge1 Sm2 Ge1 104.132(9) 15_456 3
Ge2 Sm2 Ge1 130.044(9) . 3
Ge1 Sm2 Ge1 44.667(18) . 3
Ge1 Sm2 Ge1 80.414(10) 13_556 3_556
Ge1 Sm2 Ge1 104.132(9) 15_455 3_556
Ge1 Sm2 Ge1 141.014(14) 13 3_556
Ge1 Sm2 Ge1 45.598(17) 15_456 3_556
Ge2 Sm2 Ge1 130.044(9) . 3_556
Ge1 Sm2 Ge1 99.912(17) . 3_556
Ge1 Sm2 Ge1 83.300(15) 3 3_556
Ge1 Sm2 Ge1 45.598(17) 13_556 1_556
Ge1 Sm2 Ge1 141.014(13) 15_455 1_556
Ge1 Sm2 Ge1 104.132(9) 13 1_556
Ge1 Sm2 Ge1 80.414(10) 15_456 1_556
Ge2 Sm2 Ge1 130.044(9) . 1_556
Ge1 Sm2 Ge1 83.301(15) . 1_556
Ge1 Sm2 Ge1 99.912(18) 3 1_556
Ge1 Sm2 Ge1 44.667(18) 3_556 1_556
Ge1 Sm2 Li2 43.79(12) 13_556 13_556
Ge1 Sm2 Li2 129.49(12) 15_455 13_556
Ge1 Sm2 Li2 97.90(10) 13 13_556
Ge1 Sm2 Li2 77.10(11) 15_456 13_556
Ge2 Sm2 Li2 44.56(10) . 13_556
Ge1 Sm2 Li2 136.51(13) . 13_556
Ge1 Sm2 Li2 174.58(10) 3 13_556
Ge1 Sm2 Li2 101.03(8) 3_556 13_556
Ge1 Sm2 Li2 85.49(10) 1_556 13_556
Ge1 Sm2 Li2 77.10(11) 13_556 15_456
Ge1 Sm2 Li2 97.90(10) 15_455 15_456
Ge1 Sm2 Li2 129.49(12) 13 15_456
Ge1 Sm2 Li2 43.79(12) 15_456 15_456
Ge2 Sm2 Li2 44.56(10) . 15_456
Ge1 Sm2 Li2 174.58(10) . 15_456
Ge1 Sm2 Li2 136.51(13) 3 15_456
Ge1 Sm2 Li2 85.49(10) 3_556 15_456
Ge1 Sm2 Li2 101.03(8) 1_556 15_456
Li2 Sm2 Li2 41.6(3) 13_556 15_456
Ge1 Sm2 Li2 129.49(12) 13_556 15_455
Ge1 Sm2 Li2 43.79(12) 15_455 15_455
Ge1 Sm2 Li2 77.10(11) 13 15_455
Ge1 Sm2 Li2 97.90(10) 15_456 15_455
Ge2 Sm2 Li2 44.56(10) . 15_455
Ge1 Sm2 Li2 101.03(8) . 15_455
Ge1 Sm2 Li2 85.49(10) 3 15_455
Ge1 Sm2 Li2 136.51(13) 3_556 15_455
Ge1 Sm2 Li2 174.58(10) 1_556 15_455
Li2 Sm2 Li2 89.1(2) 13_556 15_455
Li2 Sm2 Li2 74.46(16) 15_456 15_455
Li1 Sm3 Li1 158.0(3) 15_454 13_556
Li1 Sm3 Li1 90.0(2) 15_454 15_455
Li1 Sm3 Li1 85.8(2) 13_556 15_455
Li1 Sm3 Li1 85.8(2) 15_454 13
Li1 Sm3 Li1 90.0(2) 13_556 13
Li1 Sm3 Li1 158.0(3) 15_455 13
Li1 Sm3 Li2 62.95(17) 15_454 15_455
Li1 Sm3 Li2 96.11(18) 13_556 15_455
Li1 Sm3 Li2 62.95(17) 15_455 15_455
Li1 Sm3 Li2 96.11(18) 13 15_455
Li1 Sm3 Li2 96.11(18) 15_454 13
Li1 Sm3 Li2 62.95(17) 13_556 13
Li1 Sm3 Li2 96.11(18) 15_455 13
Li1 Sm3 Li2 62.95(17) 13 13
Li2 Sm3 Li2 48.7(3) 15_455 13
Li1 Sm3 Ge4 151.38(15) 15_454 13_556
Li1 Sm3 Ge4 49.54(14) 13_556 13_556
Li1 Sm3 Ge4 84.12(12) 15_455 13_556
Li1 Sm3 Ge4 109.36(14) 13 13_556
Li2 Sm3 Ge4 135.30(3) 15_455 13_556
Li2 Sm3 Ge4 112.33(10) 13 13_556
Li1 Sm3 Ge4 109.36(14) 15_454 5_455
Li1 Sm3 Ge4 84.12(12) 13_556 5_455
Li1 Sm3 Ge4 49.54(14) 15_455 5_455
Li1 Sm3 Ge4 151.38(15) 13 5_455
Li2 Sm3 Ge4 112.33(10) 15_455 5_455
Li2 Sm3 Ge4 135.30(3) 13 5_455
Ge4 Sm3 Ge4 47.32(2) 13_556 5_455
Li1 Sm3 Ge4 49.54(14) 15_454 5_454
Li1 Sm3 Ge4 151.38(15) 13_556 5_454
Li1 Sm3 Ge4 109.36(14) 15_455 5_454
Li1 Sm3 Ge4 84.12(12) 13 5_454
Li2 Sm3 Ge4 112.33(10) 15_455 5_454
Li2 Sm3 Ge4 135.30(3) 13 5_454
Ge4 Sm3 Ge4 106.457(14) 13_556 5_454
Ge4 Sm3 Ge4 87.777(14) 5_455 5_454
Li1 Sm3 Ge4 84.12(12) 15_454 13
Li1 Sm3 Ge4 109.36(14) 13_556 13
Li1 Sm3 Ge4 151.38(15) 15_455 13
Li1 Sm3 Ge4 49.54(14) 13 13
Li2 Sm3 Ge4 135.30(3) 15_455 13
Li2 Sm3 Ge4 112.33(10) 13 13
Ge4 Sm3 Ge4 87.777(14) 13_556 13
Ge4 Sm3 Ge4 106.457(14) 5_455 13
Ge4 Sm3 Ge4 47.32(2) 5_454 13
Li1 Sm3 Ge2 110.44(13) 15_454 .
Li1 Sm3 Ge2 51.24(15) 13_556 .
Li1 Sm3 Ge2 51.24(15) 15_455 .
Li1 Sm3 Ge2 110.44(13) 13 .
Li2 Sm3 Ge2 48.72(6) 15_455 .
Li2 Sm3 Ge2 48.72(6) 13 .
Ge4 Sm3 Ge2 87.441(10) 13_556 .
Ge4 Sm3 Ge2 87.441(10) 5_455 .
Ge4 Sm3 Ge2 155.728(13) 5_454 .
Ge4 Sm3 Ge2 155.728(13) 13 .
Li1 Sm3 Ge2 51.24(15) 15_454 1_554
Li1 Sm3 Ge2 110.44(13) 13_556 1_554
Li1 Sm3 Ge2 110.44(13) 15_455 1_554
Li1 Sm3 Ge2 51.24(15) 13 1_554
Li2 Sm3 Ge2 48.72(6) 15_455 1_554
Li2 Sm3 Ge2 48.72(6) 13 1_554
Ge4 Sm3 Ge2 155.727(13) 13_556 1_554
Ge4 Sm3 Ge2 155.727(13) 5_455 1_554
Ge4 Sm3 Ge2 87.443(10) 5_454 1_554
Ge4 Sm3 Ge2 87.443(10) 13 1_554
Ge2 Sm3 Ge2 87.21(2) . 1_554
Ge4 Sm4 Ge4 91.11(2) 9 9_556
Ge4 Sm4 Ge4 88.89(2) 9 1_554
Ge4 Sm4 Ge4 180.0 9_556 1_554
Ge4 Sm4 Ge4 180.0 9 .
Ge4 Sm4 Ge4 88.89(2) 9_556 .
Ge4 Sm4 Ge4 91.11(2) 1_554 .
Ge4 Sm4 Ge3 90.0 9 .
Ge4 Sm4 Ge3 90.0 9_556 .
Ge4 Sm4 Ge3 90.0 1_554 .
Ge4 Sm4 Ge3 90.0 . .
Ge4 Sm4 Ge3 90.0 9 9
Ge4 Sm4 Ge3 90.0 9_556 9
Ge4 Sm4 Ge3 90.0 1_554 9
Ge4 Sm4 Ge3 90.0 . 9
Ge3 Sm4 Ge3 180.0 . 9
Ge4 Sm4 Li1 134.13(12) 9 .
Ge4 Sm4 Li1 79.51(11) 9_556 .
Ge4 Sm4 Li1 100.49(11) 1_554 .
Ge4 Sm4 Li1 45.87(12) . .
Ge3 Sm4 Li1 45.76(10) . .
Ge3 Sm4 Li1 134.24(10) 9 .
Ge4 Sm4 Li1 45.87(12) 9 9
Ge4 Sm4 Li1 100.49(11) 9_556 9
Ge4 Sm4 Li1 79.51(11) 1_554 9
Ge4 Sm4 Li1 134.13(12) . 9
Ge3 Sm4 Li1 134.24(10) . 9
Ge3 Sm4 Li1 45.76(10) 9 9
Li1 Sm4 Li1 180.00(19) . 9
Ge4 Sm4 Li1 79.51(11) 9 11_554
Ge4 Sm4 Li1 134.13(12) 9_556 11_554
Ge4 Sm4 Li1 45.87(12) 1_554 11_554
Ge4 Sm4 Li1 100.49(11) . 11_554
Ge3 Sm4 Li1 134.24(10) . 11_554
Ge3 Sm4 Li1 45.76(10) 9 11_554
Li1 Sm4 Li1 136.9(3) . 11_554
Li1 Sm4 Li1 43.1(3) 9 11_554
Ge4 Sm4 Li1 100.49(11) 9 3_556
Ge4 Sm4 Li1 45.87(12) 9_556 3_556
Ge4 Sm4 Li1 134.13(12) 1_554 3_556
Ge4 Sm4 Li1 79.51(11) . 3_556
Ge3 Sm4 Li1 45.76(10) . 3_556
Ge3 Sm4 Li1 134.24(10) 9 3_556
Li1 Sm4 Li1 43.1(3) . 3_556
Li1 Sm4 Li1 136.9(3) 9 3_556
Li1 Sm4 Li1 180.0(3) 11_554 3_556
Ge4 Sm4 Li1 134.13(12) 9 11
Ge4 Sm4 Li1 79.51(11) 9_556 11
Ge4 Sm4 Li1 100.49(11) 1_554 11
Ge4 Sm4 Li1 45.87(12) . 11
Ge3 Sm4 Li1 134.24(10) . 11
Ge3 Sm4 Li1 45.76(10) 9 11
Li1 Sm4 Li1 88.5(2) . 11
Li1 Sm4 Li1 91.5(2) 9 11
Li1 Sm4 Li1 75.94(16) 11_554 11
Li1 Sm4 Li1 104.06(16) 3_556 11
Ge4 Sm4 Li1 45.87(12) 9 3
Ge4 Sm4 Li1 100.49(11) 9_556 3
Ge4 Sm4 Li1 79.51(11) 1_554 3
Ge4 Sm4 Li1 134.13(12) . 3
Ge3 Sm4 Li1 45.76(10) . 3
Ge3 Sm4 Li1 134.24(10) 9 3
Li1 Sm4 Li1 91.5(2) . 3
Li1 Sm4 Li1 88.5(2) 9 3
Li1 Sm4 Li1 104.06(16) 11_554 3
Li1 Sm4 Li1 75.94(16) 3_556 3
Li1 Sm4 Li1 180.00(19) 11 3
Ge1 Ge1 Ge1 111.56(2) 13 3
Ge1 Ge1 Li2 138.3(2) 13 .
Ge1 Ge1 Li2 110.13(19) 3 .
Ge1 Ge1 Sm2 71.705(18) 13 13_556
Ge1 Ge1 Sm2 134.549(8) 3 13_556
Li2 Ge1 Sm2 79.35(13) . 13_556
Ge1 Ge1 Sm2 71.705(18) 13 13
Ge1 Ge1 Sm2 134.549(8) 3 13
Li2 Ge1 Sm2 79.35(13) . 13
Sm2 Ge1 Sm2 90.486(16) 13_556 13
Ge1 Ge1 Sm1 133.450(11) 13 1_554
Ge1 Ge1 Sm1 66.141(10) 3 1_554
Li2 Ge1 Sm1 66.11(12) . 1_554
Sm2 Ge1 Sm1 145.19(2) 13_556 1_554
Sm2 Ge1 Sm1 79.419(8) 13 1_554
Ge1 Ge1 Sm1 133.451(11) 13 .
Ge1 Ge1 Sm1 66.141(10) 3 .
Li2 Ge1 Sm1 66.11(12) . .
Sm2 Ge1 Sm1 79.420(8) 13_556 .
Sm2 Ge1 Sm1 145.187(19) 13 .
Sm1 Ge1 Sm1 90.047(16) 1_554 .
Ge1 Ge1 Sm2 62.698(16) 13 .
Ge1 Ge1 Sm2 67.667(9) 3 .
Li2 Ge1 Sm2 137.29(4) . .
Sm2 Ge1 Sm2 75.869(9) 13_556 .
Sm2 Ge1 Sm2 134.403(17) 13 .
Sm1 Ge1 Sm2 133.578(18) 1_554 .
Sm1 Ge1 Sm2 75.470(12) . .
Ge1 Ge1 Sm2 62.697(16) 13 1_554
Ge1 Ge1 Sm2 67.667(9) 3 1_554
Li2 Ge1 Sm2 137.29(4) . 1_554
Sm2 Ge1 Sm2 134.403(17) 13_556 1_554
Sm2 Ge1 Sm2 75.869(9) 13 1_554
Sm1 Ge1 Sm2 75.468(11) 1_554 1_554
Sm1 Ge1 Sm2 133.579(18) . 1_554
Sm2 Ge1 Sm2 83.301(15) . 1_554
Li2 Ge2 Li2 155.8(4) 15_455 13_556
Li2 Ge2 Li2 59.4(3) 15_455 13
Li2 Ge2 Li2 115.0(3) 13_556 13
Li2 Ge2 Li2 115.0(3) 15_455 15_456
Li2 Ge2 Li2 59.4(3) 13_556 15_456
Li2 Ge2 Li2 155.8(4) 13 15_456
Li2 Ge2 Li1 121.11(16) 15_455 13_556
Li2 Ge2 Li1 75.3(2) 13_556 13_556
Li2 Ge2 Li1 75.3(2) 13 13_556
Li2 Ge2 Li1 121.11(16) 15_456 13_556
Li2 Ge2 Li1 75.3(2) 15_455 15_455
Li2 Ge2 Li1 121.11(16) 13_556 15_455
Li2 Ge2 Li1 121.11(16) 13 15_455
Li2 Ge2 Li1 75.3(2) 15_456 15_455
Li1 Ge2 Li1 102.0(3) 13_556 15_455
Li2 Ge2 Sm2 77.91(18) 15_455 .
Li2 Ge2 Sm2 77.91(18) 13_556 .
Li2 Ge2 Sm2 77.91(18) 13 .
Li2 Ge2 Sm2 77.91(18) 15_456 .
Li1 Ge2 Sm2 128.99(17) 13_556 .
Li1 Ge2 Sm2 128.99(17) 15_455 .
Li2 Ge2 Sm3 137.15(18) 15_455 1_556
Li2 Ge2 Sm3 64.54(17) 13_556 1_556
Li2 Ge2 Sm3 137.15(18) 13 1_556
Li2 Ge2 Sm3 64.54(17) 15_456 1_556
Li1 Ge2 Sm3 62.89(11) 13_556 1_556
Li1 Ge2 Sm3 62.89(11) 15_455 1_556
Sm2 Ge2 Sm3 136.394(10) . 1_556
Li2 Ge2 Sm3 64.54(17) 15_455 .
Li2 Ge2 Sm3 137.15(19) 13_556 .
Li2 Ge2 Sm3 64.54(17) 13 .
Li2 Ge2 Sm3 137.15(18) 15_456 .
Li1 Ge2 Sm3 62.89(11) 13_556 .
Li1 Ge2 Sm3 62.89(11) 15_455 .
Sm2 Ge2 Sm3 136.396(10) . .
Sm3 Ge2 Sm3 87.21(2) 1_556 .
Li1 Ge3 Li1 59.7(3) 3 1_554
Li1 Ge3 Li1 113.0(3) 3 3_556
Li1 Ge3 Li1 152.3(3) 1_554 3_556
Li1 Ge3 Li1 152.3(3) 3 .
Li1 Ge3 Li1 113.0(3) 1_554 .
Li1 Ge3 Li1 59.7(3) 3_556 .
Li1 Ge3 Li2 122.74(15) 3 .
Li1 Ge3 Li2 75.5(2) 1_554 .
Li1 Ge3 Li2 122.74(15) 3_556 .
Li1 Ge3 Li2 75.5(2) . .
Li1 Ge3 Li2 75.5(2) 3 3
Li1 Ge3 Li2 122.74(15) 1_554 3
Li1 Ge3 Li2 75.5(2) 3_556 3
Li1 Ge3 Li2 122.74(15) . 3
Li2 Ge3 Li2 105.4(4) . 3
Li1 Ge3 Sm4 76.16(17) 3 .
Li1 Ge3 Sm4 76.16(17) 1_554 .
Li1 Ge3 Sm4 76.16(17) 3_556 .
Li1 Ge3 Sm4 76.16(17) . .
Li2 Ge3 Sm4 127.30(18) . .
Li2 Ge3 Sm4 127.30(18) 3 .
Li1 Ge3 Sm1 139.09(18) 3 .
Li1 Ge3 Sm1 139.09(18) 1_554 .
Li1 Ge3 Sm1 65.48(16) 3_556 .
Li1 Ge3 Sm1 65.48(16) . .
Li2 Ge3 Sm1 64.43(11) . .
Li2 Ge3 Sm1 64.43(11) 3 .
Sm4 Ge3 Sm1 135.404(10) . .
Li1 Ge3 Sm1 65.48(16) 3 1_554
Li1 Ge3 Sm1 65.48(16) 1_554 1_554
Li1 Ge3 Sm1 139.09(18) 3_556 1_554
Li1 Ge3 Sm1 139.09(18) . 1_554
Li2 Ge3 Sm1 64.43(11) . 1_554
Li2 Ge3 Sm1 64.43(11) 3 1_554
Sm4 Ge3 Sm1 135.406(10) . 1_554
Sm1 Ge3 Sm1 89.19(2) . 1_554
Ge4 Ge4 Li1 108.71(18) 9_656 .
Ge4 Ge4 Li1 108.71(18) 9_656 11
Li1 Ge4 Li1 142.6(4) . 11
Ge4 Ge4 Sm4 134.446(10) 9_656 .
Li1 Ge4 Sm4 77.02(12) . .
Li1 Ge4 Sm4 77.02(12) 11 .
Ge4 Ge4 Sm4 134.446(10) 9_656 1_556
Li1 Ge4 Sm4 77.02(12) . 1_556
Li1 Ge4 Sm4 77.02(12) 11 1_556
Sm4 Ge4 Sm4 91.11(2) . 1_556
Ge4 Ge4 Sm3 66.342(12) 9_656 13_556
Li1 Ge4 Sm3 64.00(12) . 13_556
Li1 Ge4 Sm3 134.09(5) 11 13_556
Sm4 Ge4 Sm3 140.887(12) . 13_556
Sm4 Ge4 Sm3 77.648(6) 1_556 13_556
Ge4 Ge4 Sm3 66.342(12) 9_656 5_545
Li1 Ge4 Sm3 134.09(5) . 5_545
Li1 Ge4 Sm3 64.00(12) 11 5_545
Sm4 Ge4 Sm3 77.648(6) . 5_545
Sm4 Ge4 Sm3 140.887(12) 1_556 5_545
Sm3 Ge4 Sm3 132.68(2) 13_556 5_545
Ge4 Ge4 Sm3 66.342(12) 9_656 5_546
Li1 Ge4 Sm3 134.09(5) . 5_546
Li1 Ge4 Sm3 64.00(12) 11 5_546
Sm4 Ge4 Sm3 140.887(12) . 5_546
Sm4 Ge4 Sm3 77.648(6) 1_556 5_546
Sm3 Ge4 Sm3 73.547(14) 13_556 5_546
Sm3 Ge4 Sm3 87.775(14) 5_545 5_546
Ge4 Ge4 Sm3 66.342(12) 9_656 13
Li1 Ge4 Sm3 64.00(12) . 13
Li1 Ge4 Sm3 134.09(5) 11 13
Sm4 Ge4 Sm3 77.648(6) . 13
Sm4 Ge4 Sm3 140.887(12) 1_556 13
Sm3 Ge4 Sm3 87.775(14) 13_556 13
Sm3 Ge4 Sm3 73.547(14) 5_545 13
Sm3 Ge4 Sm3 132.68(2) 5_546 13
Li1 Li1 Ge4 108.71(18) 3_556 .
Li1 Li1 Ge3 60.16(16) 3_556 .
Ge4 Li1 Ge3 112.7(2) . .
Li1 Li1 Ge3 60.16(16) 3_556 1_556
Ge4 Li1 Ge3 112.7(2) . 1_556
Ge3 Li1 Ge3 113.0(3) . 1_556
Li1 Li1 Ge2 141.00(17) 3_556 13_556
Ge4 Li1 Ge2 110.3(3) . 13_556
Ge3 Li1 Ge2 103.7(2) . 13_556
Ge3 Li1 Ge2 103.7(2) 1_556 13_556
Li1 Li1 Sm3 132.91(12) 3_556 13_556
Ge4 Li1 Sm3 66.46(16) . 13_556
Ge3 Li1 Sm3 166.9(3) . 13_556
Ge3 Li1 Sm3 78.17(5) 1_556 13_556
Ge2 Li1 Sm3 65.87(16) 13_556 13_556
Li1 Li1 Sm3 132.91(12) 3_556 13
Ge4 Li1 Sm3 66.46(16) . 13
Ge3 Li1 Sm3 78.17(5) . 13
Ge3 Li1 Sm3 166.9(3) 1_556 13
Ge2 Li1 Sm3 65.87(16) 13_556 13
Sm3 Li1 Sm3 90.0(2) 13_556 13
Li1 Li1 Sm1 65.36(15) 3_556 .
Ge4 Li1 Sm1 174.1(3) . .
Ge3 Li1 Sm1 64.85(16) . .
Ge3 Li1 Sm1 64.85(16) 1_556 .
Ge2 Li1 Sm1 75.6(2) 13_556 .
Sm3 Li1 Sm1 117.23(19) 13_556 .
Sm3 Li1 Sm1 117.23(19) 13 .
Li1 Li1 Li2 104.7(2) 3_556 .
Ge4 Li1 Li2 125.1(2) . .
Ge3 Li1 Li2 52.97(15) . .
Ge3 Li1 Li2 121.5(3) 1_556 .
Ge2 Li1 Li2 50.71(18) 13_556 .
Sm3 Li1 Li2 115.9(3) 13_556 .
Sm3 Li1 Li2 58.87(16) 13 .
Sm1 Li1 Li2 58.36(19) . .
Li1 Li1 Li2 104.7(2) 3_556 1_556
Ge4 Li1 Li2 125.1(2) . 1_556
Ge3 Li1 Li2 121.5(3) . 1_556
Ge3 Li1 Li2 52.97(15) 1_556 1_556
Ge2 Li1 Li2 50.71(18) 13_556 1_556
Sm3 Li1 Li2 58.88(16) 13_556 1_556
Sm3 Li1 Li2 115.9(3) 13 1_556
Sm1 Li1 Li2 58.36(19) . 1_556
Li2 Li1 Li2 84.8(3) . 1_556
Li1 Li1 Sm4 68.46(13) 3_556 .
Ge4 Li1 Sm4 57.11(13) . .
Ge3 Li1 Sm4 58.08(11) . .
Ge3 Li1 Sm4 119.8(3) 1_556 .
Ge2 Li1 Sm4 136.42(15) 13_556 .
Sm3 Li1 Sm4 123.5(2) 13_556 .
Sm3 Li1 Sm4 71.43(10) 13 .
Sm1 Li1 Sm4 118.75(19) . .
Li2 Li1 Sm4 99.31(10) . .
Li2 Li1 Sm4 172.6(3) 1_556 .
Li1 Li1 Sm4 68.46(13) 3_556 1_556
Ge4 Li1 Sm4 57.11(13) . 1_556
Ge3 Li1 Sm4 119.8(3) . 1_556
Ge3 Li1 Sm4 58.08(11) 1_556 1_556
Ge2 Li1 Sm4 136.42(15) 13_556 1_556
Sm3 Li1 Sm4 71.43(10) 13_556 1_556
Sm3 Li1 Sm4 123.5(2) 13 1_556
Sm1 Li1 Sm4 118.75(19) . 1_556
Li2 Li1 Sm4 172.6(3) . 1_556
Li2 Li1 Sm4 99.31(10) 1_556 1_556
Sm4 Li1 Sm4 75.94(16) . 1_556
Ge1 Li2 Li2 110.13(19) . 3_655
Ge1 Li2 Ge2 111.5(2) . 13_556
Li2 Li2 Ge2 60.32(16) 3_655 13_556
Ge1 Li2 Ge2 111.5(2) . 13
Li2 Li2 Ge2 60.32(16) 3_655 13
Ge2 Li2 Ge2 115.0(3) 13_556 13
Ge1 Li2 Ge3 107.2(3) . .
Li2 Li2 Ge3 142.70(18) 3_655 .
Ge2 Li2 Ge3 105.5(2) 13_556 .
Ge2 Li2 Ge3 105.5(2) 13 .
Ge1 Li2 Sm1 65.41(16) . .
Li2 Li2 Sm1 133.17(12) 3_655 .
Ge2 Li2 Sm1 77.63(5) 13_556 .
Ge2 Li2 Sm1 166.5(3) 13 .
Ge3 Li2 Sm1 64.68(16) . .
Ge1 Li2 Sm1 65.41(16) . 1_554
Li2 Li2 Sm1 133.17(12) 3_655 1_554
Ge2 Li2 Sm1 166.5(3) 13_556 1_554
Ge2 Li2 Sm1 77.63(5) 13 1_554
Ge3 Li2 Sm1 64.68(16) . 1_554
Sm1 Li2 Sm1 89.4(2) . 1_554
Ge1 Li2 Sm3 175.8(3) . 13
Li2 Li2 Sm3 65.66(15) 3_655 13
Ge2 Li2 Sm3 66.75(17) 13_556 13
Ge2 Li2 Sm3 66.74(17) 13 13
Ge3 Li2 Sm3 77.0(2) . 13
Sm1 Li2 Sm3 117.21(19) . 13
Sm1 Li2 Sm3 117.21(19) 1_554 13
Ge1 Li2 Li1 124.3(2) . 1_554
Li2 Li2 Li1 104.7(2) 3_655 1_554
Ge2 Li2 Li1 123.3(3) 13_556 1_554
Ge2 Li2 Li1 53.95(15) 13 1_554
Ge3 Li2 Li1 51.56(18) . 1_554
Sm1 Li2 Li1 115.8(3) . 1_554
Sm1 Li2 Li1 59.03(16) 1_554 1_554
Sm3 Li2 Li1 58.18(19) 13 1_554
Ge1 Li2 Li1 124.3(2) . .
Li2 Li2 Li1 104.7(2) 3_655 .
Ge2 Li2 Li1 53.95(15) 13_556 .
Ge2 Li2 Li1 123.3(3) 13 .
Ge3 Li2 Li1 51.56(18) . .
Sm1 Li2 Li1 59.03(16) . .
Sm1 Li2 Li1 115.8(3) 1_554 .
Sm3 Li2 Li1 58.18(19) 13 .
Li1 Li2 Li1 84.8(3) 1_554 .
Ge1 Li2 Sm2 56.86(14) . 13_556
Li2 Li2 Sm2 69.18(13) 3_655 13_556
Ge2 Li2 Sm2 57.52(11) 13_556 13_556
Ge2 Li2 Sm2 118.9(3) 13 13_556
Ge3 Li2 Sm2 135.60(17) . 13_556
Sm1 Li2 Sm2 71.36(10) . 13_556
Sm1 Li2 Sm2 122.1(2) 1_554 13_556
Sm3 Li2 Sm2 120.2(2) 13 13_556
Li1 Li2 Sm2 172.8(3) 1_554 13_556
Li1 Li2 Sm2 100.13(10) . 13_556
Ge1 Li2 Sm2 56.86(14) . 13
Li2 Li2 Sm2 69.18(13) 3_655 13
Ge2 Li2 Sm2 118.9(3) 13_556 13
Ge2 Li2 Sm2 57.52(11) 13 13
Ge3 Li2 Sm2 135.60(17) . 13
Sm1 Li2 Sm2 122.1(2) . 13
Sm1 Li2 Sm2 71.36(10) 1_554 13
Sm3 Li2 Sm2 120.2(2) 13 13
Li1 Li2 Sm2 100.13(10) 1_554 13
Li1 Li2 Sm2 172.8(3) . 13
Sm2 Li2 Sm2 74.46(16) 13_556 13

loop_
_geom_bond_atom_site_label_1
_geom_bond_atom_site_label_2
_geom_bond_distance
_geom_bond_site_symmetry_2
Sm1 Ge1 3.0883(4) 1_556
Sm1 Ge1 3.0883(4) 3_556
Sm1 Ge1 3.0883(4) 3
Sm1 Ge1 3.0883(4) .
Sm1 Li2 3.105(6) 3
Sm1 Li2 3.105(6) 1_556
Sm1 Li2 3.105(6) 3_556
Sm1 Li2 3.105(6) .
Sm1 Ge3 3.1116(6) 1_556
Sm1 Ge3 3.1116(6) .
Sm1 Li1 3.127(8) 3_556
Sm1 Li1 3.127(8) .
Sm2 Ge1 3.0766(4) 13_556
Sm2 Ge1 3.0766(4) 15_455
Sm2 Ge1 3.0766(4) 13
Sm2 Ge1 3.0766(4) 15_456
Sm2 Ge2 3.1154(8) .
Sm2 Ge1 3.2872(5) .
Sm2 Ge1 3.2873(5) 3
Sm2 Ge1 3.2873(5) 3_556
Sm2 Ge1 3.2873(5) 1_556
Sm2 Li2 3.611(7) 13_556
Sm2 Li2 3.611(7) 15_456
Sm2 Li2 3.611(7) 15_455
Sm3 Li1 3.090(6) 15_454
Sm3 Li1 3.090(6) 13_556
Sm3 Li1 3.090(6) 15_455
Sm3 Li1 3.090(6) 13
Sm3 Li2 3.113(8) 15_455
Sm3 Li2 3.113(8) 13
Sm3 Ge4 3.1513(4) 13_556
Sm3 Ge4 3.1513(4) 5_455
Sm3 Ge4 3.1513(4) 5_454
Sm3 Ge4 3.1513(4) 13
Sm3 Ge2 3.1677(6) .
Sm3 Ge2 3.1677(6) 1_554
Sm4 Ge4 3.0601(5) 9
Sm4 Ge4 3.0601(5) 9_556
Sm4 Ge4 3.0601(5) 1_554
Sm4 Ge4 3.0601(5) .
Sm4 Ge3 3.1042(8) .
Sm4 Ge3 3.1042(8) 9
Sm4 Li1 3.551(6) .
Sm4 Li1 3.551(6) 9
Sm4 Li1 3.551(6) 11_554
Sm4 Li1 3.551(6) 3_556
Sm4 Li1 3.551(6) 11
Sm4 Li1 3.551(6) 3
Ge1 Ge1 2.4736(10) 13
Ge1 Ge1 2.4983(11) 3
Ge1 Li2 2.543(8) .
Ge1 Sm2 3.0765(4) 13_556
Ge1 Sm2 3.0765(4) 13
Ge1 Sm1 3.0883(4) 1_554
Ge1 Sm2 3.2872(5) 1_554
Ge2 Li2 2.591(5) 15_455
Ge2 Li2 2.591(5) 13_556
Ge2 Li2 2.591(5) 13
Ge2 Li2 2.591(5) 15_456
Ge2 Li1 2.706(8) 13_556
Ge2 Li1 2.706(8) 15_455
Ge2 Sm3 3.1676(6) 1_556
Ge3 Li1 2.620(4) 3
Ge3 Li1 2.620(4) 1_554
Ge3 Li1 2.620(4) 3_556
Ge3 Li1 2.620(4) .
Ge3 Li2 2.671(8) .
Ge3 Li2 2.671(8) 3
Ge3 Sm1 3.1117(6) 1_554
Ge4 Ge4 2.5292(14) 9_656
Ge4 Li1 2.615(8) .
Ge4 Li1 2.615(8) 11
Ge4 Sm4 3.0601(5) 1_556
Ge4 Sm3 3.1513(4) 13_556
Ge4 Sm3 3.1513(4) 5_545
Ge4 Sm3 3.1513(4) 5_546
Ge4 Sm3 3.1513(4) 13
Li1 Li1 2.608(16) 3_556
Li1 Ge3 2.620(4) 1_556
Li1 Ge2 2.707(8) 13_556
Li1 Sm3 3.090(6) 13_556
Li1 Sm3 3.090(6) 13
Li1 Li2 3.238(9) .
Li1 Li2 3.239(9) 1_556
Li1 Sm4 3.551(6) 1_556
Li2 Li2 2.566(17) 3_655
Li2 Ge2 2.591(5) 13_556
Li2 Ge2 2.591(5) 13
Li2 Sm1 3.105(6) 1_554
Li2 Sm3 3.113(8) 13
Li2 Li1 3.238(9) 1_554
Li2 Sm2 3.611(7) 13_556
Li2 Sm2 3.611(7) 13
